data_4033333
loop_
_publ_author_name
'Takahashi, Masaki'
'Asaba, Kyohei'
'Lua, Trinh Thi'
'Inuzuka, Toshiyasu'
'Uemura, Naohiro'
'Sakamoto, Masami'
'Sengoku, Tetsuya'
'Yoda, Hidemi'

_publ_section_title
;
 Controllable Monobromination of Perylene Ring System: Synthesis of
 Bay-Functionalized Perylene Dyes.
;
_journal_issue 2
_journal_name_full 'The Journal of organic chemistry'
_journal_page_first 624
_journal_page_last 631
_journal_paper_doi 10.1021/acs.joc.7b02540
_journal_volume 83
_journal_year 2018
_chemical_absolute_configuration ad
_chemical_formula_sum 'C58 H50 Cl6 N2 O6'
_chemical_formula_weight 1083.70
_space_group_crystal_system monoclinic
_space_group_IT_number 9
_space_group_name_Hall 'C -2yc'
_space_group_name_H-M_alt 'C 1 c 1'
_symmetry_space_group_name_Hall 'C -2yc'
_symmetry_space_group_name_H-M 'C 1 c 1'
_atom_sites_solution_hydrogens geom
_atom_sites_solution_primary direct
_atom_sites_solution_secondary difmap
_cell_angle_alpha 90
_cell_angle_beta 104.367(2)
_cell_angle_gamma 90
_cell_formula_units_Z 4
_cell_length_a 12.6869(3)
_cell_length_b 37.5546(12)
_cell_length_c 11.2665(3)
_cell_measurement_reflns_used 7186
_cell_measurement_temperature 173(2)
_cell_measurement_theta_max 68.2115
_cell_measurement_theta_min 3.7843
_cell_volume 5200.1(3)
_computing_cell_refinement 'SAINT V8.34A (Bruker AXS Inc., 2013)'
_computing_data_collection 'APEX2 (Bruker AXS, 2006)'
_computing_data_reduction 'SAINT V8.34A (Bruker AXS Inc., 2013)'
_computing_molecular_graphics 'XSHEL (Bruker AXS,2002)'
_computing_publication_material 'XCIF (Bruker AXS, 2001)'
_computing_structure_refinement 'SHELXL-2014/7 (Sheldrick, 2014)'
_computing_structure_solution 'SHELXS-97 (Sheldrick, 1997)'
_diffrn_ambient_temperature 173(2)
_diffrn_detector_area_resol_mean 8.3333
_diffrn_measured_fraction_theta_full 0.989
_diffrn_measured_fraction_theta_max 0.989
_diffrn_measurement_device_type 'Bruker APEXII Ultra CCD area detector'
_diffrn_measurement_method 'Phi and Omega scans'
_diffrn_radiation_monochromator 'Bruker Helios multilayer confocal mirror'
_diffrn_radiation_type CuK\a
_diffrn_radiation_wavelength 1.54178
_diffrn_reflns_av_R_equivalents 0.0174
_diffrn_reflns_av_unetI/netI 0.0274
_diffrn_reflns_limit_h_max 14
_diffrn_reflns_limit_h_min -15
_diffrn_reflns_limit_k_max 44
_diffrn_reflns_limit_k_min -34
_diffrn_reflns_limit_l_max 13
_diffrn_reflns_limit_l_min -13
_diffrn_reflns_number 18278
_diffrn_reflns_theta_full 68.255
_diffrn_reflns_theta_max 68.255
_diffrn_reflns_theta_min 2.353
_diffrn_source 'Bruker TXS fine-focus rotating anode'
_exptl_absorpt_coefficient_mu 3.450
_exptl_absorpt_correction_T_max 0.85
_exptl_absorpt_correction_T_min 0.70
_exptl_absorpt_correction_type empirical
_exptl_absorpt_process_details 'SADABS (Sheldrick 1996)'
_exptl_crystal_colour colourless
_exptl_crystal_density_diffrn 1.384
_exptl_crystal_density_method 'not measured'
_exptl_crystal_description block
_exptl_crystal_F_000 2248
_exptl_crystal_size_max 0.200
_exptl_crystal_size_mid 0.100
_exptl_crystal_size_min 0.050
_refine_diff_density_max 1.171
_refine_diff_density_min -0.845
_refine_ls_abs_structure_details
;
Flack x determined using 2295 quotients [(I+)-(I-)]/[(I+)+(I-)]
(Parsons, Flack and Wagner, Acta Cryst. B69 (2013) 249-259).
;
_refine_ls_abs_structure_Flack 0.075(8)
_refine_ls_extinction_method none
_refine_ls_goodness_of_fit_ref 1.323
_refine_ls_hydrogen_treatment constr
_refine_ls_matrix_type full
_refine_ls_number_parameters 741
_refine_ls_number_reflns 7508
_refine_ls_number_restraints 14
_refine_ls_restrained_S_all 1.322
_refine_ls_R_factor_all 0.0981
_refine_ls_R_factor_gt 0.0947
_refine_ls_shift/su_max 0.000
_refine_ls_shift/su_mean 0.000
_refine_ls_structure_factor_coef Fsqd
_refine_ls_weighting_details 'w=1/[\s^2^(Fo^2^)+(0.2000P)^2^] where P=(Fo^2^+2Fc^2^)/3'
_refine_ls_weighting_scheme calc
_refine_ls_wR_factor_gt 0.2709
_refine_ls_wR_factor_ref 0.2773
_reflns_number_gt 6996
_reflns_number_total 7508
_reflns_threshold_expression 'I > 2\s(I)'
_cod_data_source_file jo7b02540_si_002.cif
_cod_data_source_block I
_cod_depositor_comments 'Adding full bibliography for 4033333.cif.'
_cod_database_code 4033333

loop_
_space_group_symop_operation_xyz
'x, y, z'
'x, -y, z+1/2'
'x+1/2, y+1/2, z'
'x+1/2, -y+1/2, z+1/2'

loop_
_atom_site_type_symbol
_atom_site_label
_atom_site_fract_x
_atom_site_fract_y
_atom_site_fract_z
_atom_site_U_iso_or_equiv
_atom_site_adp_type
_atom_site_calc_flag
_atom_site_refinement_flags_adp
_atom_site_refinement_flags_occupancy
_atom_site_refinement_flags_posn
_atom_site_occupancy
_atom_site_disorder_assembly
_atom_site_disorder_group
C C1 -0.0050(6) 0.59190(19) 0.9925(6) 0.0527(14) Uani d . . . 1.0 . .
H H1 -0.0561 0.5889 1.0407 0.063 Uiso calc U . R 1.0 . .
C C2 -0.0400(5) 0.6026(2) 0.8721(7) 0.0563(15) Uani d . . . 1.0 . .
H H2 -0.1157 0.6056 0.8372 0.068 Uiso calc U . R 1.0 . .
C C3 0.0328(5) 0.60917(17) 0.8007(6) 0.0455(12) Uani d . . . 1.0 . .
C C4 0.1428(5) 0.60481(16) 0.8564(5) 0.0423(12) Uani d . . . 1.0 . .
C C5 0.1807(5) 0.59257(19) 0.9766(6) 0.0500(13) Uani d . . . 1.0 . .
C C6 0.1037(6) 0.58558(19) 1.0429(6) 0.0531(14) Uani d . . . 1.0 . .
H H6 0.1266 0.5764 1.1238 0.064 Uiso calc U . R 1.0 . .
C C7 0.2510(4) 0.58490(15) 0.7185(5) 0.0404(11) Uani d . . . 1.0 . .
C C8 0.3345(4) 0.59343(15) 0.6505(5) 0.0377(11) Uani d . . . 1.0 . .
C C9 0.3650(6) 0.56744(16) 0.5804(8) 0.0566(16) Uani d . . . 1.0 . .
H H9 0.3306 0.5448 0.5746 0.068 Uiso calc U . R 1.0 . .
C C10 0.4453(7) 0.57332(18) 0.5171(8) 0.0607(19) Uani d . . . 1.0 . .
H H10 0.4675 0.5543 0.4733 0.073 Uiso calc U P R 0.496(11) A 2
C C11 0.4937(4) 0.60704(13) 0.5176(4) 0.0307(9) Uani d . . . 1.0 . .
C C12 0.4608(4) 0.63486(14) 0.5881(4) 0.0322(10) Uani d . . . 1.0 . .
C C13 0.3826(4) 0.62725(14) 0.6558(4) 0.0332(10) Uani d . . . 1.0 . .
C C14 0.3493(4) 0.65464(15) 0.7267(5) 0.0398(11) Uani d . . . 1.0 . .
C C15 0.3940(5) 0.68797(16) 0.7308(5) 0.0451(12) Uani d . . . 1.0 . .
H H15 0.3731 0.7061 0.7793 0.054 Uiso calc U . R 1.0 . .
C C16 0.4692(5) 0.69518(14) 0.6645(5) 0.0396(11) Uani d . . . 1.0 . .
H H16 0.4984 0.7186 0.6678 0.048 Uiso calc U . R 1.0 . .
C C17 0.5047(4) 0.66979(13) 0.5924(4) 0.0338(10) Uani d . . . 1.0 . .
C C18 0.5734(4) 0.61495(13) 0.4479(4) 0.0308(9) Uani d . . . 1.0 . .
C C19 0.6121(8) 0.5896(2) 0.3801(9) 0.072(3) Uani d . . . 1.0 . .
H H19 0.5926 0.5654 0.3863 0.086 Uiso calc U P R 0.504(11) A 1
C C20 0.6797(7) 0.59863(19) 0.3019(8) 0.064(2) Uani d . . . 1.0 . .
H H20 0.6977 0.5812 0.2491 0.076 Uiso calc U . R 1.0 . .
C C21 0.7194(4) 0.63295(14) 0.3026(5) 0.0373(10) Uani d . . . 1.0 . .
C C22 0.6898(4) 0.65880(14) 0.3781(4) 0.0339(10) Uani d . . . 1.0 . .
C C23 0.6155(4) 0.65047(13) 0.4491(4) 0.0307(9) Uani d . . . 1.0 . .
C C24 0.6297(5) 0.71142(15) 0.5215(5) 0.0438(12) Uani d . . . 1.0 . .
H H24 0.6085 0.7298 0.5686 0.053 Uiso calc U . R 1.0 . .
C C25 0.7057(6) 0.71898(16) 0.4552(6) 0.0496(13) Uani d . . . 1.0 . .
H H25 0.7369 0.7421 0.4594 0.059 Uiso calc U . R 1.0 . .
C C26 0.7364(4) 0.69322(14) 0.3831(5) 0.0382(11) Uani d . . . 1.0 . .
C C27 0.8185(4) 0.70123(15) 0.3153(5) 0.0403(11) Uani d . . . 1.0 . .
C C28 0.7949(4) 0.64083(14) 0.2253(5) 0.0371(11) Uani d . . . 1.0 . .
C C29 0.9292(4) 0.68058(14) 0.1770(5) 0.0394(11) Uani d . . . 1.0 . .
C C30 1.0340(5) 0.66996(15) 0.2399(5) 0.0425(11) Uani d . . . 1.0 . .
C C31 1.1185(5) 0.67493(19) 0.1827(7) 0.0538(14) Uani d . . . 1.0 . .
H H31 1.1905 0.6681 0.223 0.065 Uiso calc U . R 1.0 . .
C C32 1.0968(6) 0.69011(18) 0.0656(7) 0.0517(14) Uani d . . . 1.0 . .
H H32 1.1549 0.6939 0.0278 0.062 Uiso calc U . R 1.0 . .
C C33 0.9934(6) 0.69950(17) 0.0047(6) 0.0500(13) Uani d . . . 1.0 . .
H H33 0.9804 0.7095 -0.0752 0.06 Uiso calc U . R 1.0 . .
C C34 0.9066(5) 0.69451(14) 0.0592(5) 0.0428(11) Uani d . . . 1.0 . .
C C35 0.3011(6) 0.5854(2) 1.0334(7) 0.0645(18) Uani d . . . 1.0 . .
H H35 0.3434 0.5926 0.9732 0.077 Uiso calc U . R 1.0 . .
C C36 0.3195(9) 0.5464(4) 1.0607(18) 0.115(5) Uani d . . . 1.0 . .
H H36A 0.3978 0.5416 1.0848 0.173 Uiso calc U . R 1.0 . .
H H36B 0.2858 0.5325 0.9875 0.173 Uiso calc U . R 1.0 . .
H H36C 0.2868 0.5398 1.1278 0.173 Uiso calc U . R 1.0 . .
C C37 0.3412(10) 0.6064(4) 1.1476(15) 0.113(5) Uani d . . . 1.0 . .
H H37A 0.2903 0.6039 1.1998 0.169 Uiso calc U . R 1.0 . .
H H37B 0.3469 0.6315 1.1269 0.169 Uiso calc U . R 1.0 . .
H H37C 0.413 0.5975 1.1915 0.169 Uiso calc U . R 1.0 . .
C C38 -0.0079(5) 0.6194(2) 0.6666(6) 0.0596(17) Uani d . . . 1.0 . .
H H38 0.0571 0.6226 0.6323 0.071 Uiso calc U . R 1.0 . .
C C39 -0.0688(14) 0.6547(4) 0.6538(11) 0.109(5) Uani d . . . 1.0 . .
H H39A -0.0893 0.6617 0.5674 0.163 Uiso calc U . R 1.0 . .
H H39B -0.0219 0.673 0.7019 0.163 Uiso calc U . R 1.0 . .
H H39C -0.1346 0.652 0.6839 0.163 Uiso calc U . R 1.0 . .
C C40 -0.0785(11) 0.5913(5) 0.5923(10) 0.105(4) Uani d . . . 1.0 . .
H H40A -0.0352 0.5698 0.59 0.158 Uiso calc U . R 1.0 . .
H H40B -0.108 0.6 0.5087 0.158 Uiso calc U . R 1.0 . .
H H40C -0.1385 0.5856 0.6297 0.158 Uiso calc U . R 1.0 . .
C C41 0.7915(5) 0.70398(18) -0.0102(6) 0.0502(13) Uani d . . . 1.0 . .
H H41 0.7398 0.6917 0.0304 0.06 Uiso calc U . R 1.0 . .
C C42 0.7722(9) 0.7436(3) -0.0072(11) 0.085(3) Uani d . . . 1.0 . .
H H42A 0.7898 0.7518 0.0781 0.127 Uiso calc U . R 1.0 . .
H H42B 0.6956 0.7488 -0.0459 0.127 Uiso calc U . R 1.0 . .
H H42C 0.8186 0.756 -0.0517 0.127 Uiso calc U . R 1.0 . .
C C43 0.7665(8) 0.6918(3) -0.1444(9) 0.081(2) Uani d . . . 1.0 . .
H H43A 0.6917 0.6984 -0.186 0.122 Uiso calc U . R 1.0 . .
H H43B 0.7745 0.6658 -0.1475 0.122 Uiso calc U . R 1.0 . .
H H43C 0.8172 0.7032 -0.1854 0.122 Uiso calc U . R 1.0 . .
C C44 1.0597(5) 0.65276(17) 0.3662(6) 0.0465(12) Uani d . . . 1.0 . .
H H44 0.99 0.6516 0.3922 0.056 Uiso calc U . R 1.0 . .
C C45 1.0992(10) 0.6149(2) 0.3623(8) 0.079(3) Uani d . . . 1.0 . .
H H45A 1.161 0.6145 0.3246 0.118 Uiso calc U . R 1.0 . .
H H45B 1.0402 0.6002 0.3138 0.118 Uiso calc U . R 1.0 . .
H H45C 1.122 0.6055 0.4458 0.118 Uiso calc U . R 1.0 . .
C C46 1.1381(8) 0.6750(3) 0.4606(8) 0.077(2) Uani d . . . 1.0 . .
H H46A 1.1582 0.662 0.5384 0.116 Uiso calc U . R 1.0 . .
H H46B 1.1033 0.6976 0.4725 0.116 Uiso calc U . R 1.0 . .
H H46C 1.2036 0.6798 0.432 0.116 Uiso calc U . R 1.0 . .
C C47 0.9962(14) 0.4951(3) 0.3259(15) 0.110(4) Uani d . . . 1.0 . .
H H47 1.0254 0.4705 0.322 0.131 Uiso calc U . R 1.0 . .
C C48 0.9712(15) 0.7676(10) 0.6055(14) 0.211(17) Uani d . . . 1.0 . .
H H48 0.9289 0.7558 0.5288 0.253 Uiso calc U . R 1.0 . .
C C49 0.2675(5) 0.64692(18) 0.7972(6) 0.0466(13) Uani d . . . 1.0 . .
C C50 0.5833(4) 0.67772(14) 0.5211(5) 0.0352(10) Uani d . . . 1.0 . .
C C57 0.6087(7) 0.4145(2) 0.4087(10) 0.071(2) Uani d . . . 1.0 . .
C C51A 0.5060(9) 0.5389(3) 0.4961(10) 0.037(2) Uani d . P . 0.504(11) A 1
C C52A 0.4399(9) 0.5166(3) 0.4091(11) 0.043(3) Uani d . P . 0.504(11) A 1
H H52A 0.3655 0.5226 0.3775 0.051 Uiso calc U P R 0.504(11) A 1
C C53A 0.4800(12) 0.4860(3) 0.3679(14) 0.056(3) Uani d . P . 0.504(11) A 1
H H53A 0.4352 0.4723 0.3041 0.067 Uiso calc U P R 0.504(11) A 1
C C54A 0.584(4) 0.4757(12) 0.420(4) 0.045(10) Uani d . P . 0.504(11) A 1
C C55A 0.653(2) 0.4976(8) 0.511(2) 0.048(6) Uani d U P . 0.504(11) A 1
H H55A 0.7252 0.4903 0.5475 0.058 Uiso calc U P R 0.504(11) A 1
C C56A 0.6143(14) 0.5291(5) 0.5468(16) 0.043(4) Uani d . P . 0.504(11) A 1
H H56A 0.6609 0.5441 0.6052 0.052 Uiso calc U P R 0.504(11) A 1
O O5A 0.6304(9) 0.4459(2) 0.3848(11) 0.059(3) Uani d . P . 0.504(11) A 1
O O6A 0.5470(13) 0.4129(3) 0.4919(19) 0.096(5) Uani d . P . 0.504(11) A 1
C C58A 0.6548(11) 0.3846(4) 0.3719(16) 0.059(3) Uani d . P . 0.504(11) A 1
H H58A 0.6805 0.3902 0.2988 0.088 Uiso calc U P R 0.504(11) A 1
H H58B 0.6004 0.3656 0.3528 0.088 Uiso calc U P R 0.504(11) A 1
H H58C 0.7163 0.3768 0.438 0.088 Uiso calc U P R 0.504(11) A 1
C C51B 0.5628(11) 0.4900(3) 0.3284(12) 0.046(3) Uani d . P . 0.496(11) A 2
H H51B 0.5286 0.4751 0.2617 0.055 Uiso calc U P R 0.496(11) A 2
C C52B 0.5752(9) 0.5262(3) 0.3130(9) 0.037(2) Uani d . P . 0.496(11) A 2
H H52B 0.5553 0.5362 0.2331 0.044 Uiso calc U P R 0.496(11) A 2
C C53B 0.6171(8) 0.5483(3) 0.4146(9) 0.035(2) Uani d . P . 0.496(11) A 2
C C54B 0.6556(17) 0.5328(5) 0.5296(15) 0.045(4) Uani d . P . 0.496(11) A 2
H H54B 0.6872 0.5474 0.598 0.054 Uiso calc U P R 0.496(11) A 2
C C55B 0.648(2) 0.4960(7) 0.546(2) 0.044(5) Uani d U P . 0.496(11) A 2
H H55B 0.6747 0.4856 0.6243 0.053 Uiso calc U P R 0.496(11) A 2
C C56B 0.604(4) 0.4761(11) 0.448(5) 0.040(9) Uani d . P . 0.496(11) A 2
C C58B 0.5846(15) 0.3788(3) 0.4394(15) 0.068(5) Uani d . P . 0.496(11) A 2
H H58D 0.5947 0.3769 0.5283 0.102 Uiso calc U P R 0.496(11) A 2
H H58E 0.6337 0.3622 0.4129 0.102 Uiso calc U P R 0.496(11) A 2
H H59F 0.5091 0.3731 0.3981 0.102 Uiso calc U P R 0.496(11) A 2
O O5B 0.5846(10) 0.4398(2) 0.4658(10) 0.059(3) Uani d . P . 0.496(11) A 2
O O6B 0.6600(12) 0.4195(3) 0.3186(13) 0.075(3) Uani d . P . 0.496(11) A 2
Cl Cl1 0.8835(3) 0.77963(18) 0.7041(4) 0.1441(19) Uani d . . . 1.0 . .
Cl Cl2 1.0218(3) 0.8133(3) 0.5714(4) 0.185(3) Uani d . . . 1.0 . .
Cl Cl3 1.0752(4) 0.73933(14) 0.6880(6) 0.1399(16) Uani d . . . 1.0 . .
Cl Cl4 0.8642(3) 0.49118(16) 0.3510(5) 0.1383(16) Uani d . . . 1.0 . .
Cl Cl5 0.9900(7) 0.51499(17) 0.1913(6) 0.167(2) Uani d . . . 1.0 . .
Cl Cl6 1.0838(4) 0.51746(9) 0.4494(5) 0.1328(16) Uani d . . . 1.0 . .
N N1 0.2229(4) 0.61268(13) 0.7878(4) 0.0414(10) Uani d . . . 1.0 . .
N N2 0.8422(4) 0.67464(12) 0.2382(4) 0.0379(9) Uani d . . . 1.0 . .
O O1 0.2110(4) 0.55573(13) 0.7171(5) 0.0561(11) Uani d . . . 1.0 . .
O O2 0.2362(5) 0.66951(14) 0.8564(6) 0.0677(15) Uani d . . . 1.0 . .
O O3 0.8171(4) 0.61923(13) 0.1543(4) 0.0541(11) Uani d . . . 1.0 . .
O O4 0.8685(4) 0.72965(11) 0.3272(5) 0.0557(11) Uani d . . . 1.0 . .

loop_
_atom_site_aniso_label
_atom_site_aniso_U_11
_atom_site_aniso_U_22
_atom_site_aniso_U_33
_atom_site_aniso_U_12
_atom_site_aniso_U_13
_atom_site_aniso_U_23
C1 0.051(3) 0.064(3) 0.052(3) 0.007(3) 0.030(3) 0.006(3)
C2 0.044(3) 0.067(4) 0.063(4) 0.012(3) 0.024(3) 0.013(3)
C3 0.041(3) 0.054(3) 0.044(3) 0.010(2) 0.017(2) 0.009(2)
C4 0.039(3) 0.049(3) 0.043(3) 0.008(2) 0.017(2) 0.001(2)
C5 0.042(3) 0.066(4) 0.045(3) 0.004(2) 0.018(2) 0.011(3)
C6 0.058(3) 0.061(4) 0.044(3) -0.002(3) 0.020(3) 0.006(3)
C7 0.036(2) 0.042(3) 0.045(3) 0.002(2) 0.014(2) 0.001(2)
C8 0.033(2) 0.044(3) 0.038(2) 0.0021(19) 0.011(2) 0.003(2)
C9 0.066(4) 0.036(3) 0.085(5) -0.009(2) 0.049(4) -0.008(3)
C10 0.078(4) 0.042(3) 0.083(5) -0.018(3) 0.060(4) -0.023(3)
C11 0.029(2) 0.034(2) 0.030(2) 0.0004(17) 0.0066(17) 0.0015(17)
C12 0.030(2) 0.035(2) 0.031(2) 0.0032(17) 0.0069(18) 0.0029(18)
C13 0.032(2) 0.037(2) 0.032(2) 0.0072(18) 0.0101(19) 0.0016(18)
C14 0.039(3) 0.043(3) 0.041(3) 0.004(2) 0.016(2) 0.000(2)
C15 0.052(3) 0.044(3) 0.044(3) 0.005(2) 0.022(2) -0.006(2)
C16 0.045(3) 0.032(2) 0.044(3) 0.0005(19) 0.016(2) -0.0041(19)
C17 0.038(2) 0.030(2) 0.034(2) 0.0058(18) 0.0098(19) 0.0002(17)
C18 0.036(2) 0.030(2) 0.027(2) -0.0039(17) 0.0098(17) -0.0039(17)
C19 0.105(6) 0.044(4) 0.097(6) -0.029(3) 0.081(5) -0.027(3)
C20 0.082(5) 0.044(3) 0.086(5) -0.022(3) 0.061(4) -0.026(3)
C21 0.039(2) 0.039(3) 0.037(2) 0.000(2) 0.016(2) -0.0028(19)
C22 0.029(2) 0.040(2) 0.030(2) 0.0015(19) 0.0036(17) 0.0052(18)
C23 0.029(2) 0.031(2) 0.032(2) -0.0003(16) 0.0084(18) -0.0034(17)
C24 0.054(3) 0.034(2) 0.048(3) -0.001(2) 0.024(2) -0.003(2)
C25 0.060(3) 0.037(3) 0.059(3) -0.010(2) 0.027(3) -0.005(2)
C26 0.042(3) 0.035(3) 0.040(3) 0.0008(19) 0.015(2) 0.0056(19)
C27 0.043(3) 0.034(2) 0.046(3) -0.003(2) 0.014(2) 0.002(2)
C28 0.036(2) 0.037(2) 0.041(3) -0.0021(18) 0.013(2) 0.002(2)
C29 0.042(3) 0.037(2) 0.044(3) -0.0065(19) 0.019(2) 0.004(2)
C30 0.044(3) 0.043(3) 0.043(3) -0.001(2) 0.016(2) 0.004(2)
C31 0.039(3) 0.061(3) 0.067(4) 0.002(2) 0.023(3) 0.012(3)
C32 0.053(3) 0.050(3) 0.060(4) -0.007(2) 0.030(3) 0.002(3)
C33 0.060(3) 0.050(3) 0.046(3) -0.010(3) 0.023(3) 0.005(2)
C34 0.051(3) 0.038(2) 0.041(3) -0.004(2) 0.017(2) 0.001(2)
C35 0.045(3) 0.093(5) 0.050(3) 0.014(3) 0.000(3) 0.012(3)
C36 0.062(5) 0.113(9) 0.162(13) 0.029(6) 0.008(6) 0.044(9)
C37 0.068(6) 0.136(10) 0.114(9) 0.000(6) -0.015(6) -0.044(8)
C38 0.047(3) 0.084(5) 0.050(3) 0.019(3) 0.017(3) 0.018(3)
C39 0.150(11) 0.108(8) 0.072(5) 0.067(8) 0.036(6) 0.042(5)
C40 0.093(7) 0.156(12) 0.055(5) -0.017(7) -0.001(5) 0.005(6)
C41 0.048(3) 0.055(3) 0.047(3) 0.002(2) 0.012(2) 0.007(2)
C42 0.084(6) 0.064(5) 0.095(6) 0.022(4) 0.003(5) -0.005(4)
C43 0.066(5) 0.110(7) 0.060(4) -0.003(4) 0.001(4) -0.008(4)
C44 0.044(3) 0.051(3) 0.046(3) 0.002(2) 0.013(2) 0.005(2)
C45 0.121(8) 0.060(4) 0.058(4) 0.021(4) 0.027(4) 0.018(3)
C46 0.077(5) 0.097(6) 0.057(4) -0.028(5) 0.012(4) -0.004(4)
C47 0.140(11) 0.059(6) 0.132(10) -0.015(6) 0.038(9) -0.003(5)
C48 0.105(10) 0.46(5) 0.076(8) -0.12(2) 0.035(7) -0.102(17)
C49 0.049(3) 0.053(3) 0.045(3) 0.003(2) 0.025(2) 0.000(2)
C50 0.037(2) 0.034(2) 0.034(2) 0.0017(18) 0.0085(19) -0.0024(18)
C57 0.057(4) 0.047(4) 0.100(6) -0.002(3) 0.002(4) 0.006(4)
C51A 0.040(5) 0.031(4) 0.044(5) -0.002(4) 0.016(4) 0.009(4)
C52A 0.036(5) 0.043(6) 0.052(6) -0.012(4) 0.014(4) -0.008(4)
C53A 0.057(7) 0.045(6) 0.064(8) -0.011(5) 0.010(6) -0.016(5)
C54A 0.044(17) 0.049(12) 0.05(2) 0.004(9) 0.021(16) -0.010(11)
C55A 0.042(7) 0.057(10) 0.044(11) 0.011(7) 0.009(7) -0.003(8)
C56A 0.028(7) 0.051(8) 0.050(8) 0.007(6) 0.007(6) -0.011(6)
O5A 0.072(6) 0.035(4) 0.086(7) -0.008(4) 0.053(5) -0.010(4)
O6A 0.102(9) 0.050(6) 0.173(15) 0.020(6) 0.101(10) 0.032(7)
C58A 0.042(6) 0.059(7) 0.079(9) 0.008(5) 0.020(6) 0.005(6)
C51B 0.055(7) 0.044(6) 0.040(7) -0.008(5) 0.014(5) -0.014(5)
C52B 0.053(6) 0.025(4) 0.033(5) 0.000(4) 0.013(4) 0.002(3)
C53B 0.039(5) 0.033(5) 0.034(5) 0.002(3) 0.013(4) 0.000(4)
C54B 0.038(9) 0.057(8) 0.039(7) 0.003(7) 0.007(6) 0.001(5)
C55B 0.065(9) 0.035(7) 0.034(9) -0.010(5) 0.014(7) -0.004(7)
C56B 0.040(13) 0.029(9) 0.05(2) -0.007(7) 0.012(13) 0.007(10)
C58B 0.080(10) 0.037(6) 0.068(9) 0.013(6) -0.019(8) 0.011(5)
O5B 0.079(7) 0.034(5) 0.068(6) 0.001(4) 0.023(5) -0.001(4)
O6B 0.101(9) 0.035(5) 0.095(8) 0.009(5) 0.035(7) -0.005(5)
Cl1 0.100(2) 0.237(5) 0.116(2) 0.039(3) 0.0664(19) 0.054(3)
Cl2 0.0818(18) 0.383(10) 0.091(2) -0.064(4) 0.0218(15) 0.041(3)
Cl3 0.132(3) 0.133(3) 0.157(4) -0.009(2) 0.040(3) -0.054(3)
Cl4 0.093(2) 0.188(4) 0.132(3) 0.016(2) 0.025(2) 0.047(3)
Cl5 0.213(6) 0.153(4) 0.142(4) -0.015(4) 0.060(4) 0.048(3)
Cl6 0.111(2) 0.0853(18) 0.182(4) -0.0018(15) -0.002(2) -0.017(2)
N1 0.038(2) 0.049(2) 0.041(2) -0.0017(19) 0.0176(18) 0.0014(18)
N2 0.039(2) 0.036(2) 0.042(2) -0.0013(16) 0.0167(18) 0.0015(17)
O1 0.058(2) 0.048(2) 0.074(3) -0.0064(18) 0.040(2) -0.0034(19)
O2 0.080(3) 0.053(3) 0.093(4) -0.003(2) 0.065(3) -0.014(2)
O3 0.062(3) 0.050(2) 0.061(3) -0.0146(18) 0.037(2) -0.0149(19)
O4 0.064(3) 0.040(2) 0.075(3) -0.0120(18) 0.041(2) -0.0014(18)

loop_
_atom_type_symbol
_atom_type_description
_atom_type_scat_dispersion_real
_atom_type_scat_dispersion_imag
_atom_type_scat_source
C C 0.0181 0.0091 'International Tables Vol C Tables 4.2.6.8 and 6.1.1.4'
H H 0.0000 0.0000 'International Tables Vol C Tables 4.2.6.8 and 6.1.1.4'
Cl Cl 0.3639 0.7018 'International Tables Vol C Tables 4.2.6.8 and 6.1.1.4'
N N 0.0311 0.0180 'International Tables Vol C Tables 4.2.6.8 and 6.1.1.4'
O O 0.0492 0.0322 'International Tables Vol C Tables 4.2.6.8 and 6.1.1.4'

loop_
_geom_angle_atom_site_label_1
_geom_angle_atom_site_label_2
_geom_angle_atom_site_label_3
_geom_angle
C6 C1 C2 120.1(6)
C6 C1 H1 119.9
C2 C1 H1 119.9
C1 C2 C3 121.6(6)
C1 C2 H2 119.2
C3 C2 H2 119.2
C2 C3 C4 117.0(6)
C2 C3 C38 120.7(6)
C4 C3 C38 122.2(5)
C3 C4 C5 122.7(5)
C3 C4 N1 119.5(5)
C5 C4 N1 117.7(5)
C6 C5 C4 117.6(5)
C6 C5 C35 120.2(6)
C4 C5 C35 122.1(6)
C1 C6 C5 120.7(6)
C1 C6 H6 119.7
C5 C6 H6 119.7
O1 C7 N1 121.3(5)
O1 C7 C8 122.6(5)
N1 C7 C8 116.0(5)
C9 C8 C13 119.1(5)
C9 C8 C7 118.8(5)
C13 C8 C7 122.0(5)
C8 C9 C10 121.8(6)
C8 C9 H9 119.1
C10 C9 H9 119.1
C9 C10 C11 120.8(5)
C9 C10 C51A 113.4(6)
C11 C10 C51A 121.2(6)
C9 C10 H10 119.6
C11 C10 H10 119.6
C10 C11 C12 118.1(5)
C10 C11 C18 122.8(5)
C12 C11 C18 119.0(4)
C13 C12 C17 119.1(4)
C13 C12 C11 119.2(4)
C17 C12 C11 121.7(4)
C8 C13 C12 120.9(5)
C8 C13 C14 119.3(5)
C12 C13 C14 119.9(5)
C15 C14 C13 119.9(5)
C15 C14 C49 119.9(5)
C13 C14 C49 120.1(5)
C14 C15 C16 119.8(5)
C14 C15 H15 120.1
C16 C15 H15 120.1
C15 C16 C17 123.2(5)
C15 C16 H16 118.4
C17 C16 H16 118.4
C16 C17 C12 118.0(5)
C16 C17 C50 123.0(5)
C12 C17 C50 119.0(4)
C19 C18 C23 117.5(5)
C19 C18 C11 123.1(5)
C23 C18 C11 119.4(4)
C18 C19 C20 122.1(6)
C18 C19 C53B 122.1(7)
C20 C19 C53B 113.0(7)
C18 C19 H19 118.9
C20 C19 H19 118.9
C21 C20 C19 119.7(6)
C21 C20 H20 120.1
C19 C20 H20 120.1
C20 C21 C22 119.8(5)
C20 C21 C28 118.2(5)
C22 C21 C28 122.0(5)
C21 C22 C23 120.4(5)
C21 C22 C26 119.0(5)
C23 C22 C26 120.6(5)
C22 C23 C50 119.2(4)
C22 C23 C18 119.9(4)
C50 C23 C18 120.9(4)
C25 C24 C50 122.2(5)
C25 C24 H24 118.9
C50 C24 H24 118.9
C26 C25 C24 120.5(5)
C26 C25 H25 119.7
C24 C25 H25 119.7
C25 C26 C22 119.2(5)
C25 C26 C27 120.2(5)
C22 C26 C27 120.6(5)
O4 C27 N2 120.0(5)
O4 C27 C26 122.2(5)
N2 C27 C26 117.7(5)
O3 C28 N2 120.6(5)
O3 C28 C21 122.9(5)
N2 C28 C21 116.5(5)
C34 C29 C30 122.4(5)
C34 C29 N2 120.6(5)
C30 C29 N2 116.9(5)
C31 C30 C29 118.1(5)
C31 C30 C44 118.5(5)
C29 C30 C44 123.4(5)
C30 C31 C32 119.7(6)
C30 C31 H31 120.1
C32 C31 H31 120.1
C33 C32 C31 121.2(6)
C33 C32 H32 119.4
C31 C32 H32 119.4
C32 C33 C34 120.4(6)
C32 C33 H33 119.8
C34 C33 H33 119.8
C29 C34 C33 118.1(5)
C29 C34 C41 121.6(5)
C33 C34 C41 120.2(5)
C37 C35 C36 109.6(11)
C37 C35 C5 111.2(8)
C36 C35 C5 110.2(8)
C37 C35 H35 108.6
C36 C35 H35 108.6
C5 C35 H35 108.6
C35 C36 H36A 109.5
C35 C36 H36B 109.5
H36A C36 H36B 109.5
C35 C36 H36C 109.5
H36A C36 H36C 109.5
H36B C36 H36C 109.5
C35 C37 H37A 109.5
C35 C37 H37B 109.5
H37A C37 H37B 109.5
C35 C37 H37C 109.5
H37A C37 H37C 109.5
H37B C37 H37C 109.5
C40 C38 C3 112.7(7)
C40 C38 C39 109.9(10)
C3 C38 C39 110.6(7)
C40 C38 H38 107.8
C3 C38 H38 107.8
C39 C38 H38 107.8
C38 C39 H39A 109.5
C38 C39 H39B 109.5
H39A C39 H39B 109.5
C38 C39 H39C 109.5
H39A C39 H39C 109.5
H39B C39 H39C 109.5
C38 C40 H40A 109.5
C38 C40 H40B 109.5
H40A C40 H40B 109.5
C38 C40 H40C 109.5
H40A C40 H40C 109.5
H40B C40 H40C 109.5
C42 C41 C34 111.1(6)
C42 C41 C43 108.8(8)
C34 C41 C43 112.0(6)
C42 C41 H41 108.3
C34 C41 H41 108.3
C43 C41 H41 108.3
C41 C42 H42A 109.5
C41 C42 H42B 109.5
H42A C42 H42B 109.5
C41 C42 H42C 109.5
H42A C42 H42C 109.5
H42B C42 H42C 109.5
C41 C43 H43A 109.5
C41 C43 H43B 109.5
H43A C43 H43B 109.5
C41 C43 H43C 109.5
H43A C43 H43C 109.5
H43B C43 H43C 109.5
C45 C44 C46 112.0(7)
C45 C44 C30 111.6(6)
C46 C44 C30 111.9(6)
C45 C44 H44 107.0
C46 C44 H44 107.0
C30 C44 H44 107.0
C44 C45 H45A 109.5
C44 C45 H45B 109.5
H45A C45 H45B 109.5
C44 C45 H45C 109.5
H45A C45 H45C 109.5
H45B C45 H45C 109.5
C44 C46 H46A 109.5
C44 C46 H46B 109.5
H46A C46 H46B 109.5
C44 C46 H46C 109.5
H46A C46 H46C 109.5
H46B C46 H46C 109.5
Cl5 C47 Cl6 112.4(7)
Cl5 C47 Cl4 110.4(10)
Cl6 C47 Cl4 110.5(9)
Cl5 C47 H47 107.8
Cl6 C47 H47 107.8
Cl4 C47 H47 107.8
Cl3 C48 Cl1 108.6(12)
Cl3 C48 Cl2 113.7(8)
Cl1 C48 Cl2 100.7(17)
Cl3 C48 H48 111.1
Cl1 C48 H48 111.1
Cl2 C48 H48 111.1
O2 C49 N1 120.4(6)
O2 C49 C14 122.0(6)
N1 C49 C14 117.6(5)
C24 C50 C23 118.2(5)
C24 C50 C17 121.9(5)
C23 C50 C17 119.9(4)
O5B C57 O6B 121.2(9)
O5A C57 O6A 112.5(10)
O5A C57 C58A 124.8(11)
O6A C57 C58A 121.9(10)
O5B C57 C58B 119.9(13)
O6B C57 C58B 118.9(12)
C52A C51A C56A 119.1(11)
C52A C51A C10 111.8(9)
C56A C51A C10 129.0(10)
C53A C52A C51A 121.7(11)
C53A C52A H52A 119.1
C51A C52A H52A 119.1
C54A C53A C52A 119.(2)
C54A C53A H53A 120.3
C52A C53A H53A 120.3
C53A C54A O5A 123.(4)
C53A C54A C55A 120.(3)
O5A C54A C55A 117.(3)
C56A C55A C54A 120.(3)
C56A C55A H55A 119.8
C54A C55A H55A 119.8
C55A C56A C51A 119.2(16)
C55A C56A H56A 120.4
C51A C56A H56A 120.4
C57 O5A C54A 125.(2)
C57 C58A H58A 109.5
C57 C58A H58B 109.5
H58A C58A H58B 109.5
C57 C58A H58C 109.5
H58A C58A H58C 109.5
H58B C58A H58C 109.5
C52B C51B C56B 117.0(19)
C52B C51B H51B 121.5
C56B C51B H51B 121.5
C51B C52B C53B 120.6(10)
C51B C52B H52B 119.7
C53B C52B H52B 119.7
C54B C53B C52B 119.0(11)
C54B C53B C19 128.0(11)
C52B C53B C19 113.0(8)
C53B C54B C55B 120.9(16)
C53B C54B H54B 119.5
C55B C54B H54B 119.5
C56B C55B C54B 118.(3)
C56B C55B H55B 120.8
C54B C55B H55B 120.8
C55B C56B O5B 119.(4)
C55B C56B C51B 124.(3)
O5B C56B C51B 117.(3)
C57 C58B H58D 109.5
C57 C58B H58E 109.5
H58D C58B H58E 109.5
C57 C58B H59F 109.5
H58D C58B H59F 109.5
H58E C58B H59F 109.5
C57 O5B C56B 127.(2)
C49 N1 C7 125.0(5)
C49 N1 C4 118.1(5)
C7 N1 C4 117.0(4)
C28 N2 C27 124.0(4)
C28 N2 C29 116.5(4)
C27 N2 C29 119.2(4)

loop_
_geom_bond_atom_site_label_1
_geom_bond_atom_site_label_2
_geom_bond_distance
C1 C6 1.376(10)
C1 C2 1.377(10)
C1 H1 0.95
C2 C3 1.389(9)
C2 H2 0.95
C3 C4 1.391(8)
C3 C38 1.520(9)
C4 C5 1.397(9)
C4 N1 1.451(7)
C5 C6 1.394(9)
C5 C35 1.526(8)
C6 H6 0.95
C7 O1 1.206(8)
C7 N1 1.401(8)
C7 C8 1.489(7)
C8 C9 1.370(9)
C8 C13 1.404(8)
C9 C10 1.399(9)
C9 H9 0.95
C10 C11 1.406(8)
C10 C51A 1.553(12)
C10 H10 0.95
C11 C12 1.435(7)
C11 C18 1.457(7)
C12 C13 1.422(7)
C12 C17 1.422(7)
C13 C14 1.429(7)
C14 C15 1.370(9)
C14 C49 1.484(8)
C15 C16 1.378(9)
C15 H15 0.95
C16 C17 1.397(7)
C16 H16 0.95
C17 C50 1.458(7)
C18 C19 1.384(8)
C18 C23 1.436(7)
C19 C20 1.415(9)
C19 C53B 1.598(12)
C19 H19 0.95
C20 C21 1.383(9)
C20 H20 0.95
C21 C22 1.402(7)
C21 C28 1.476(7)
C22 C23 1.414(7)
C22 C26 1.416(7)
C23 C50 1.427(7)
C24 C25 1.388(9)
C24 C50 1.395(8)
C24 H24 0.95
C25 C26 1.380(9)
C25 H25 0.95
C26 C27 1.468(8)
C27 O4 1.232(7)
C27 N2 1.404(8)
C28 O3 1.220(7)
C28 N2 1.396(7)
C29 C34 1.389(8)
C29 C30 1.401(8)
C29 N2 1.457(7)
C30 C31 1.393(9)
C30 C44 1.523(8)
C31 C32 1.400(10)
C31 H31 0.95
C32 C33 1.367(11)
C32 H32 0.95
C33 C34 1.400(9)
C33 H33 0.95
C34 C41 1.518(9)
C35 C37 1.487(15)
C35 C36 1.502(16)
C35 H35 1.0
C36 H36A 0.98
C36 H36B 0.98
C36 H36C 0.98
C37 H37A 0.98
C37 H37B 0.98
C37 H37C 0.98
C38 C40 1.499(17)
C38 C39 1.523(12)
C38 H38 1.0
C39 H39A 0.98
C39 H39B 0.98
C39 H39C 0.98
C40 H40A 0.98
C40 H40B 0.98
C40 H40C 0.98
C41 C42 1.511(11)
C41 C43 1.536(11)
C41 H41 1.0
C42 H42A 0.98
C42 H42B 0.98
C42 H42C 0.98
C43 H43A 0.98
C43 H43B 0.98
C43 H43C 0.98
C44 C45 1.511(11)
C44 C46 1.514(11)
C44 H44 1.0
C45 H45A 0.98
C45 H45B 0.98
C45 H45C 0.98
C46 H46A 0.98
C46 H46B 0.98
C46 H46C 0.98
C47 Cl5 1.675(17)
C47 Cl6 1.763(15)
C47 Cl4 1.773(18)
C47 H47 1.0
C48 Cl3 1.77(4)
C48 Cl1 1.815(19)
C48 Cl2 1.91(3)
C48 H48 1.0
C49 O2 1.206(8)
C49 N1 1.398(8)
C57 O5B 1.227(15)
C57 O5A 1.254(13)
C57 O6B 1.348(19)
C57 O6A 1.364(18)
C57 C58A 1.377(18)
C57 C58B 1.436(17)
C51A C52A 1.400(16)
C51A C56A 1.40(2)
C52A C53A 1.383(18)
C52A H52A 0.95
C53A C54A 1.36(5)
C53A H53A 0.95
C54A O5A 1.37(4)
C54A C55A 1.43(5)
C55A C56A 1.38(3)
C55A H55A 0.95
C56A H56A 0.95
C58A H58A 0.98
C58A H58B 0.98
C58A H58C 0.98
C51B C52B 1.383(16)
C51B C56B 1.42(5)
C51B H51B 0.95
C52B C53B 1.406(15)
C52B H52B 0.95
C53B C54B 1.393(19)
C54B C55B 1.40(3)
C54B H54B 0.95
C55B C56B 1.34(5)
C55B H55B 0.95
C56B O5B 1.41(4)
C58B H58D 0.98
C58B H58E 0.98
C58B H59F 0.98

loop_
_geom_torsion_atom_site_label_1
_geom_torsion_atom_site_label_2
_geom_torsion_atom_site_label_3
_geom_torsion_atom_site_label_4
_geom_torsion
C6 C1 C2 C3 -3.5(11)
C1 C2 C3 C4 -0.6(10)
C1 C2 C3 C38 177.3(7)
C2 C3 C4 C5 3.4(9)
C38 C3 C4 C5 -174.5(7)
C2 C3 C4 N1 -177.5(6)
C38 C3 C4 N1 4.6(9)
C3 C4 C5 C6 -1.9(10)
N1 C4 C5 C6 179.0(6)
C3 C4 C5 C35 175.6(7)
N1 C4 C5 C35 -3.6(10)
C2 C1 C6 C5 5.1(11)
C4 C5 C6 C1 -2.4(10)
C35 C5 C6 C1 -179.9(7)
O1 C7 C8 C9 2.0(9)
N1 C7 C8 C9 -179.6(6)
O1 C7 C8 C13 -178.2(5)
N1 C7 C8 C13 0.3(7)
C13 C8 C9 C10 2.1(11)
C7 C8 C9 C10 -178.0(7)
C8 C9 C10 C11 -3.7(13)
C8 C9 C10 C51A 152.7(8)
C9 C10 C11 C12 2.0(11)
C51A C10 C11 C12 -152.5(7)
C9 C10 C11 C18 -176.7(7)
C51A C10 C11 C18 28.8(11)
C10 C11 C12 C13 1.0(7)
C18 C11 C12 C13 179.7(4)
C10 C11 C12 C17 -179.3(6)
C18 C11 C12 C17 -0.6(6)
C9 C8 C13 C12 1.0(8)
C7 C8 C13 C12 -178.9(4)
C9 C8 C13 C14 178.7(6)
C7 C8 C13 C14 -1.2(7)
C17 C12 C13 C8 177.8(4)
C11 C12 C13 C8 -2.5(6)
C17 C12 C13 C14 0.1(6)
C11 C12 C13 C14 179.8(4)
C8 C13 C14 C15 -178.8(5)
C12 C13 C14 C15 -1.1(7)
C8 C13 C14 C49 2.1(7)
C12 C13 C14 C49 179.8(5)
C13 C14 C15 C16 1.4(8)
C49 C14 C15 C16 -179.5(5)
C14 C15 C16 C17 -0.8(9)
C15 C16 C17 C12 -0.1(8)
C15 C16 C17 C50 179.1(5)
C13 C12 C17 C16 0.4(6)
C11 C12 C17 C16 -179.2(4)
C13 C12 C17 C50 -178.8(4)
C11 C12 C17 C50 1.5(6)
C10 C11 C18 C19 -3.1(10)
C12 C11 C18 C19 178.2(7)
C10 C11 C18 C23 177.3(6)
C12 C11 C18 C23 -1.3(6)
C23 C18 C19 C20 -7.9(13)
C11 C18 C19 C20 172.5(8)
C23 C18 C19 C53B 151.9(7)
C11 C18 C19 C53B -27.6(13)
C18 C19 C20 C21 7.6(16)
C53B C19 C20 C21 -153.9(8)
C19 C20 C21 C22 -1.9(12)
C19 C20 C21 C28 176.4(8)
C20 C21 C22 C23 -3.0(8)
C28 C21 C22 C23 178.7(4)
C20 C21 C22 C26 176.3(6)
C28 C21 C22 C26 -2.0(7)
C21 C22 C23 C50 -177.4(4)
C26 C22 C23 C50 3.3(7)
C21 C22 C23 C18 2.6(6)
C26 C22 C23 C18 -176.7(4)
C19 C18 C23 C22 2.8(8)
C11 C18 C23 C22 -177.6(4)
C19 C18 C23 C50 -177.2(7)
C11 C18 C23 C50 2.3(6)
C50 C24 C25 C26 1.7(10)
C24 C25 C26 C22 -0.4(9)
C24 C25 C26 C27 -178.7(5)
C21 C22 C26 C25 178.6(5)
C23 C22 C26 C25 -2.1(8)
C21 C22 C26 C27 -3.1(7)
C23 C22 C26 C27 176.2(4)
C25 C26 C27 O4 5.8(9)
C22 C26 C27 O4 -172.5(5)
C25 C26 C27 N2 -176.6(5)
C22 C26 C27 N2 5.1(7)
C20 C21 C28 O3 5.7(9)
C22 C21 C28 O3 -176.0(5)
C20 C21 C28 N2 -173.4(6)
C22 C21 C28 N2 4.9(7)
C34 C29 C30 C31 2.4(9)
N2 C29 C30 C31 179.2(5)
C34 C29 C30 C44 -176.6(5)
N2 C29 C30 C44 0.3(8)
C29 C30 C31 C32 -0.1(10)
C44 C30 C31 C32 178.9(6)
C30 C31 C32 C33 -1.5(11)
C31 C32 C33 C34 0.8(10)
C30 C29 C34 C33 -3.0(9)
N2 C29 C34 C33 -179.7(5)
C30 C29 C34 C41 176.6(5)
N2 C29 C34 C41 -0.1(8)
C32 C33 C34 C29 1.4(9)
C32 C33 C34 C41 -178.2(6)
C6 C5 C35 C37 -59.3(12)
C4 C5 C35 C37 123.3(11)
C6 C5 C35 C36 62.5(12)
C4 C5 C35 C36 -114.9(11)
C2 C3 C38 C40 -60.5(11)
C4 C3 C38 C40 117.3(9)
C2 C3 C38 C39 63.0(12)
C4 C3 C38 C39 -119.2(10)
C29 C34 C41 C42 101.4(8)
C33 C34 C41 C42 -79.0(9)
C29 C34 C41 C43 -136.7(7)
C33 C34 C41 C43 42.8(9)
C31 C30 C44 C45 -63.7(9)
C29 C30 C44 C45 115.2(8)
C31 C30 C44 C46 62.6(9)
C29 C30 C44 C46 -118.4(8)
C15 C14 C49 O2 2.1(10)
C13 C14 C49 O2 -178.7(6)
C15 C14 C49 N1 178.7(5)
C13 C14 C49 N1 -2.1(8)
C25 C24 C50 C23 -0.4(9)
C25 C24 C50 C17 179.0(5)
C22 C23 C50 C24 -2.1(7)
C18 C23 C50 C24 178.0(5)
C22 C23 C50 C17 178.5(4)
C18 C23 C50 C17 -1.5(7)
C16 C17 C50 C24 0.9(8)
C12 C17 C50 C24 -179.9(5)
C16 C17 C50 C23 -179.7(5)
C12 C17 C50 C23 -0.5(7)
C9 C10 C51A C52A 71.4(11)
C11 C10 C51A C52A -132.3(9)
C9 C10 C51A C56A -111.9(15)
C11 C10 C51A C56A 44.4(18)
C56A C51A C52A C53A -3.(2)
C10 C51A C52A C53A 174.1(11)
C51A C52A C53A C54A 5.(3)
C52A C53A C54A O5A -180.(3)
C52A C53A C54A C55A -3.(5)
C53A C54A C55A C56A 0.(5)
O5A C54A C55A C56A 176.(3)
C54A C55A C56A C51A 2.(4)
C52A C51A C56A C55A -1.(3)
C10 C51A C56A C55A -177.4(18)
O6A C57 O5A C54A -11.(3)
C58A C57 O5A C54A 179.(3)
C53A C54A O5A C57 -73.(5)
C55A C54A O5A C57 110.(3)
C56B C51B C52B C53B -6.(3)
C51B C52B C53B C54B 6.(2)
C51B C52B C53B C19 -173.2(10)
C18 C19 C53B C54B -46.1(19)
C20 C19 C53B C54B 115.5(16)
C18 C19 C53B C52B 133.1(10)
C20 C19 C53B C52B -65.4(12)
C52B C53B C54B C55B -3.(3)
C19 C53B C54B C55B 176.1(18)
C53B C54B C55B C56B 0.(4)
C54B C55B C56B O5B -173.(3)
C54B C55B C56B C51B 0.(6)
C52B C51B C56B C55B 3.(5)
C52B C51B C56B O5B 176.(2)
O6B C57 O5B C56B 1.(3)
C58B C57 O5B C56B 179.(3)
C55B C56B O5B C57 -132.(3)
C51B C56B O5B C57 55.(4)
O2 C49 N1 C7 177.9(6)
C14 C49 N1 C7 1.2(8)
O2 C49 N1 C4 -3.3(9)
C14 C49 N1 C4 -180.0(5)
O1 C7 N1 C49 178.1(6)
C8 C7 N1 C49 -0.3(8)
O1 C7 N1 C4 -0.6(8)
C8 C7 N1 C4 -179.1(4)
C3 C4 N1 C49 92.7(7)
C5 C4 N1 C49 -88.1(7)
C3 C4 N1 C7 -88.4(6)
C5 C4 N1 C7 90.7(7)
O3 C28 N2 C27 178.2(5)
C21 C28 N2 C27 -2.7(7)
O3 C28 N2 C29 -8.5(8)
C21 C28 N2 C29 170.6(4)
O4 C27 N2 C28 175.6(5)
C26 C27 N2 C28 -2.1(7)
O4 C27 N2 C29 2.5(8)
C26 C27 N2 C29 -175.2(5)
C34 C29 N2 C28 92.5(6)
C30 C29 N2 C28 -84.3(6)
C34 C29 N2 C27 -93.8(6)
C30 C29 N2 C27 89.3(6)
